data_4117678
loop_
_publ_author_name
'Zhiguo Zhou'
'Atsushi Wakamiya'
'Tomokatsu Kushida'
'Shigehiro Yamaguchi'

_publ_section_title
;
 Planarized Triarylboranes: Stabilization by Structural Constraint and
 Their Plane-to-Bowl Conversion
;
_journal_name_full 'Journal of the American Chemical Society'
_journal_page_first 4529
_journal_page_last 4532
_journal_paper_doi 10.1021/ja211944q
_journal_volume 134
_journal_year 2012
_chemical_formula_sum 'C49 H72 B2 Cl2 F2 N6 S2'
_chemical_formula_weight 939.77
_chemical_name_systematic
; 
 ? 
;
_space_group_IT_number 2
_symmetry_cell_setting triclinic
_symmetry_space_group_name_Hall '-P 1'
_symmetry_space_group_name_H-M 'P -1'
_atom_sites_solution_hydrogens geom
_atom_sites_solution_primary direct
_atom_sites_solution_secondary difmap
_audit_creation_method SHELXL-97
_cell_angle_alpha 85.815(2)
_cell_angle_beta 84.448(2)
_cell_angle_gamma 84.235(2)
_cell_formula_units_Z 2
_cell_length_a 10.6959(9)
_cell_length_b 14.8075(13)
_cell_length_c 15.5236(13)
_cell_measurement_reflns_used 8102
_cell_measurement_temperature 100(2)
_cell_measurement_theta_max 25.5
_cell_measurement_theta_min 2.0
_cell_volume 2429.7(4)
_computing_molecular_graphics 'ORTEP 3 for windows'
_computing_structure_refinement 'SHELXL-97 (Sheldrick, 1997)'
_computing_structure_solution 'SHELXS-97 (Sheldrick, 1990)'
_diffrn_ambient_temperature 100(2)
_diffrn_measured_fraction_theta_full 0.981
_diffrn_measured_fraction_theta_max 0.981
_diffrn_measurement_device_type 'Bruker SMART APAX '
_diffrn_radiation_monochromator graphite
_diffrn_radiation_source 'fine-focus sealed tube'
_diffrn_radiation_type MoKa
_diffrn_radiation_wavelength 0.71073
_diffrn_reflns_av_R_equivalents 0.0407
_diffrn_reflns_av_sigmaI/netI 0.1016
_diffrn_reflns_limit_h_max 10
_diffrn_reflns_limit_h_min -12
_diffrn_reflns_limit_k_max 17
_diffrn_reflns_limit_k_min -14
_diffrn_reflns_limit_l_max 18
_diffrn_reflns_limit_l_min -18
_diffrn_reflns_number 13231
_diffrn_reflns_theta_full 25.50
_diffrn_reflns_theta_max 25.50
_diffrn_reflns_theta_min 1.32
_exptl_absorpt_coefficient_mu 0.269
_exptl_absorpt_correction_T_max 0.9736
_exptl_absorpt_correction_T_min 0.9483
_exptl_absorpt_correction_type empirical
_exptl_absorpt_process_details SADABS
_exptl_crystal_colour colorless
_exptl_crystal_density_diffrn 1.285
_exptl_crystal_description block
_exptl_crystal_F_000 1004
_exptl_crystal_size_max 0.20
_exptl_crystal_size_mid 0.20
_exptl_crystal_size_min 0.10
_refine_diff_density_max 0.582
_refine_diff_density_min -0.401
_refine_diff_density_rms 0.073
_refine_ls_extinction_method none
_refine_ls_goodness_of_fit_ref 1.060
_refine_ls_hydrogen_treatment constr
_refine_ls_matrix_type full
_refine_ls_number_parameters 598
_refine_ls_number_reflns 8842
_refine_ls_number_restraints 0
_refine_ls_restrained_S_all 1.060
_refine_ls_R_factor_all 0.1164
_refine_ls_R_factor_gt 0.0748
_refine_ls_shift/su_max 0.001
_refine_ls_shift/su_mean 0.000
_refine_ls_structure_factor_coef Fsqd
_refine_ls_weighting_details 'calc w=1/[?^2^(Fo^2^)+(0.0056P)^2^+0.5000P] where P=(Fo^2^+2Fc^2^)/3'
_refine_ls_weighting_scheme calc
_refine_ls_wR_factor_gt 0.1488
_refine_ls_wR_factor_ref 0.1696
_reflns_number_gt 5977
_reflns_number_total 8842
_reflns_threshold_expression >2sigma(I)
_cod_data_source_file ja211944q_si_002_6.cif
_cod_data_source_block compd22F
_cod_database_code 4117678

loop_
_publ_contact_author_name
_publ_contact_author_address
_publ_contact_author_email
_publ_contact_author_fax
_publ_contact_author_phone
' Atsushi Wakamiya '
; 
    Institute for Chemical Research, Kyoto Unversity, and JST-PRESTO,
  Uji, Kyoto 611-0011, Japan 
;
' wakamiya@chem.nagoya-u.ac.jp' ' +81-774-38-3173 ' ' +81-774-38-3178 '
' Shigehiro Yamaguchi '
; 
    Department of Chemistry, Graduate School of Science, Nagoya University, 
    Furo, Chikusa, Nagoya 464-8602, Japan
;
' yamaguchi@chem.nagoya-u.ac.jp' ' +81-52-789-2291 ' ' +81-52-789-5947 '

loop_
_symmetry_equiv_pos_as_xyz
'x, y, z'
'-x, -y, -z'

loop_
_atom_site_label
_atom_site_type_symbol
_atom_site_fract_x
_atom_site_fract_y
_atom_site_fract_z
_atom_site_U_iso_or_equiv
_atom_site_adp_type
_atom_site_occupancy
_atom_site_symmetry_multiplicity
_atom_site_calc_flag
_atom_site_refinement_flags
_atom_site_disorder_assembly
_atom_site_disorder_group
C1 C 0.4309(3) 0.2926(2) 0.2287(2) 0.0119(8) Uani 1 1 d . . .
C6 C 0.5347(3) 0.3322(3) 0.1849(2) 0.0157(9) Uani 1 1 d . . .
C5 C 0.6283(4) 0.2774(3) 0.1401(2) 0.0183(9) Uani 1 1 d . . .
H1 H 0.6981 0.3039 0.1094 0.022 Uiso 1 1 calc R . .
C4 C 0.6214(4) 0.1846(3) 0.1397(2) 0.0189(9) Uani 1 1 d . . .
H2 H 0.6861 0.1486 0.1080 0.023 Uiso 1 1 calc R . .
C3 C 0.5214(3) 0.1427(3) 0.1847(2) 0.0154(9) Uani 1 1 d . . .
C2 C 0.4244(3) 0.1972(3) 0.2295(2) 0.0124(8) Uani 1 1 d . . .
B1 B 0.3164(4) 0.3572(3) 0.2770(3) 0.0164(10) Uani 1 1 d . . .
B2 B 0.3019(4) 0.1509(3) 0.2781(3) 0.0145(10) Uani 1 1 d . . .
C7 C 0.1812(4) 0.3153(3) 0.2760(2) 0.0152(9) Uani 1 1 d . . .
C12 C 0.0697(3) 0.3756(3) 0.2697(2) 0.0149(9) Uani 1 1 d . . .
C11 C -0.0430(4) 0.3386(3) 0.2625(2) 0.0196(9) Uani 1 1 d . . .
H3 H -0.1173 0.3783 0.2556 0.024 Uiso 1 1 calc R . .
C10 C -0.0497(4) 0.2465(3) 0.2649(2) 0.0198(9) Uani 1 1 d . . .
H4 H -0.1289 0.2239 0.2612 0.024 Uiso 1 1 calc R . .
C9 C 0.0569(4) 0.1852(3) 0.2729(2) 0.0166(9) Uani 1 1 d . . .
C8 C 0.1748(3) 0.2203(3) 0.2768(2) 0.0150(8) Uani 1 1 d . . .
C13 C 0.3102(4) 0.4575(3) 0.2270(2) 0.0151(8) Uani 1 1 d . . .
C14 C 0.4186(4) 0.4909(3) 0.1807(2) 0.0157(9) Uani 1 1 d . . .
C15 C 0.4096(4) 0.5721(3) 0.1301(3) 0.0213(9) Uani 1 1 d . . .
H5 H 0.4830 0.5927 0.0984 0.026 Uiso 1 1 calc R . .
C16 C 0.2949(4) 0.6232(3) 0.1254(3) 0.0246(10) Uani 1 1 d . . .
H6 H 0.2892 0.6789 0.0909 0.030 Uiso 1 1 calc R . .
C17 C 0.1883(4) 0.5926(3) 0.1714(3) 0.0202(9) Uani 1 1 d . . .
H7 H 0.1096 0.6280 0.1681 0.024 Uiso 1 1 calc R . .
C18 C 0.1936(4) 0.5116(3) 0.2221(2) 0.0169(9) Uani 1 1 d . . .
C19 C 0.2808(4) 0.0614(3) 0.2283(2) 0.0149(8) Uani 1 1 d . . .
C20 C 0.1586(4) 0.0340(3) 0.2255(2) 0.0168(9) Uani 1 1 d . . .
C21 C 0.1405(4) -0.0354(3) 0.1731(3) 0.0218(9) Uani 1 1 d . . .
H8 H 0.0585 -0.0545 0.1722 0.026 Uiso 1 1 calc R . .
C22 C 0.2404(4) -0.0767(3) 0.1224(3) 0.0229(10) Uani 1 1 d . . .
H9 H 0.2258 -0.1216 0.0848 0.028 Uiso 1 1 calc R . .
C23 C 0.3610(4) -0.0531(3) 0.1263(2) 0.0202(9) Uani 1 1 d . . .
H10 H 0.4297 -0.0832 0.0929 0.024 Uiso 1 1 calc R . .
C24 C 0.3827(3) 0.0150(3) 0.1793(2) 0.0156(9) Uani 1 1 d . . .
C25 C 0.5465(4) 0.4339(3) 0.1892(2) 0.0172(9) Uani 1 1 d . . .
C26 C 0.6501(4) 0.4675(3) 0.1227(3) 0.0228(10) Uani 1 1 d . . .
H11 H 0.7309 0.4328 0.1329 0.034 Uiso 1 1 calc R . .
H12 H 0.6567 0.5322 0.1289 0.034 Uiso 1 1 calc R . .
H13 H 0.6289 0.4589 0.0641 0.034 Uiso 1 1 calc R . .
C27 C 0.5881(4) 0.4489(3) 0.2796(3) 0.0210(9) Uani 1 1 d . . .
H14 H 0.5207 0.4346 0.3245 0.031 Uiso 1 1 calc R . .
H15 H 0.6049 0.5125 0.2819 0.031 Uiso 1 1 calc R . .
H16 H 0.6648 0.4091 0.2897 0.031 Uiso 1 1 calc R . .
C28 C 0.0755(3) 0.4777(3) 0.2752(2) 0.0163(9) Uani 1 1 d . . .
C29 C 0.0850(4) 0.4953(3) 0.3713(2) 0.0235(10) Uani 1 1 d . . .
H17 H 0.0115 0.4742 0.4068 0.035 Uiso 1 1 calc R . .
H18 H 0.0874 0.5606 0.3769 0.035 Uiso 1 1 calc R . .
H19 H 0.1622 0.4623 0.3911 0.035 Uiso 1 1 calc R . .
C30 C -0.0462(4) 0.5327(3) 0.2485(3) 0.0236(10) Uani 1 1 d . . .
H20 H -0.0564 0.5236 0.1877 0.035 Uiso 1 1 calc R . .
H21 H -0.0409 0.5975 0.2553 0.035 Uiso 1 1 calc R . .
H22 H -0.1188 0.5121 0.2853 0.035 Uiso 1 1 calc R . .
C31 C 0.0485(4) 0.0823(3) 0.2814(3) 0.0193(9) Uani 1 1 d . . .
C32 C -0.0795(4) 0.0563(3) 0.2593(3) 0.0275(10) Uani 1 1 d . . .
H23 H -0.1473 0.0873 0.2965 0.041 Uiso 1 1 calc R . .
H24 H -0.0822 -0.0097 0.2689 0.041 Uiso 1 1 calc R . .
H25 H -0.0909 0.0746 0.1984 0.041 Uiso 1 1 calc R . .
C33 C 0.0608(4) 0.0491(3) 0.3786(3) 0.0247(10) Uani 1 1 d . . .
H26 H 0.1427 0.0626 0.3953 0.037 Uiso 1 1 calc R . .
H27 H 0.0545 -0.0166 0.3859 0.037 Uiso 1 1 calc R . .
H28 H -0.0070 0.0806 0.4154 0.037 Uiso 1 1 calc R . .
C34 C 0.5180(3) 0.0391(3) 0.1886(2) 0.0161(9) Uani 1 1 d . . .
C35 C 0.5549(4) -0.0008(3) 0.2790(2) 0.0196(9) Uani 1 1 d . . .
H29 H 0.6393 0.0151 0.2877 0.029 Uiso 1 1 calc R . .
H30 H 0.5548 -0.0672 0.2821 0.029 Uiso 1 1 calc R . .
H31 H 0.4938 0.0244 0.3243 0.029 Uiso 1 1 calc R . .
C36 C 0.6152(4) -0.0059(3) 0.1218(3) 0.0249(10) Uani 1 1 d . . .
H32 H 0.5966 0.0175 0.0633 0.037 Uiso 1 1 calc R . .
H33 H 0.6110 -0.0719 0.1274 0.037 Uiso 1 1 calc R . .
H34 H 0.6999 0.0079 0.1322 0.037 Uiso 1 1 calc R . .
F1 F 0.32731(19) 0.12354(15) 0.36962(13) 0.0178(5) Uani 1 1 d . . .
F2 F 0.34410(19) 0.36448(14) 0.36884(13) 0.0182(5) Uani 1 1 d . . .
S1 S 0.73932(10) 0.24753(8) 0.51267(7) 0.0262(3) Uani 1 1 d . . .
N1 N 0.7586(3) 0.2087(3) 0.6118(2) 0.0322(9) Uani 1 1 d . . .
C37 C 0.8787(4) 0.2245(4) 0.6439(3) 0.0434(13) Uani 1 1 d . . .
H35 H 0.8682 0.2813 0.6736 0.065 Uiso 1 1 calc R . .
H36 H 0.9434 0.2289 0.5949 0.065 Uiso 1 1 calc R . .
H37 H 0.9046 0.1738 0.6845 0.065 Uiso 1 1 calc R . .
C38 C 0.6521(5) 0.2036(4) 0.6789(3) 0.0445(14) Uani 1 1 d . . .
H38 H 0.6698 0.1515 0.7200 0.067 Uiso 1 1 calc R . .
H39 H 0.5751 0.1964 0.6517 0.067 Uiso 1 1 calc R . .
H40 H 0.6405 0.2597 0.7099 0.067 Uiso 1 1 calc R . .
N2 N 0.6297(3) 0.1820(2) 0.4918(2) 0.0211(8) Uani 1 1 d . . .
C39 C 0.6669(4) 0.0832(3) 0.5044(3) 0.0334(11) Uani 1 1 d . . .
H41 H 0.5959 0.0492 0.4949 0.050 Uiso 1 1 calc R . .
H42 H 0.6904 0.0689 0.5637 0.050 Uiso 1 1 calc R . .
H43 H 0.7390 0.0660 0.4631 0.050 Uiso 1 1 calc R . .
C40 C 0.5859(4) 0.2044(3) 0.4037(3) 0.0275(10) Uani 1 1 d . . .
H44 H 0.6556 0.1902 0.3596 0.041 Uiso 1 1 calc R . .
H45 H 0.5572 0.2693 0.3975 0.041 Uiso 1 1 calc R . .
H46 H 0.5160 0.1685 0.3962 0.041 Uiso 1 1 calc R . .
N3 N 0.6585(4) 0.3457(3) 0.5033(3) 0.0414(11) Uani 1 1 d . . .
C41 C 0.5275(6) 0.3647(4) 0.5398(3) 0.0580(17) Uani 1 1 d . . .
H47 H 0.5258 0.3992 0.5915 0.087 Uiso 1 1 calc R . .
H48 H 0.4905 0.3072 0.5557 0.087 Uiso 1 1 calc R . .
H49 H 0.4788 0.4003 0.4966 0.087 Uiso 1 1 calc R . .
C42 C 0.7321(7) 0.4237(4) 0.4778(4) 0.079(2) Uani 1 1 d . . .
H50 H 0.6906 0.4630 0.4333 0.118 Uiso 1 1 calc R . .
H51 H 0.8172 0.4017 0.4544 0.118 Uiso 1 1 calc R . .
H52 H 0.7374 0.4583 0.5285 0.118 Uiso 1 1 calc R . .
S2 S 0.14840(9) 0.29415(7) -0.06989(6) 0.0166(2) Uani 1 1 d . . .
N4 N 0.2650(3) 0.3119(2) -0.0163(2) 0.0236(8) Uani 1 1 d . . .
C43 C 0.2313(5) 0.3856(3) 0.0441(3) 0.0361(12) Uani 1 1 d . . .
H53 H 0.1908 0.3605 0.0988 0.054 Uiso 1 1 calc R . .
H54 H 0.1729 0.4327 0.0180 0.054 Uiso 1 1 calc R . .
H55 H 0.3079 0.4123 0.0555 0.054 Uiso 1 1 calc R . .
C44 C 0.3527(5) 0.2376(3) 0.0175(3) 0.0399(13) Uani 1 1 d . . .
H56 H 0.4326 0.2614 0.0260 0.060 Uiso 1 1 calc R . .
H57 H 0.3681 0.1901 -0.0240 0.060 Uiso 1 1 calc R . .
H58 H 0.3157 0.2120 0.0730 0.060 Uiso 1 1 calc R . .
N5 N 0.0546(3) 0.2210(2) -0.0245(2) 0.0230(8) Uani 1 1 d . . .
C45 C 0.1005(4) 0.1286(3) 0.0083(3) 0.0316(11) Uani 1 1 d . . .
H59 H 0.1190 0.1299 0.0688 0.047 Uiso 1 1 calc R . .
H60 H 0.1774 0.1075 -0.0270 0.047 Uiso 1 1 calc R . .
H61 H 0.0356 0.0871 0.0048 0.047 Uiso 1 1 calc R . .
C46 C -0.0580(4) 0.2625(3) 0.0261(3) 0.0322(11) Uani 1 1 d . . .
H62 H -0.1281 0.2249 0.0252 0.048 Uiso 1 1 calc R . .
H63 H -0.0815 0.3236 0.0004 0.048 Uiso 1 1 calc R . .
H64 H -0.0391 0.2667 0.0861 0.048 Uiso 1 1 calc R . .
N6 N 0.2276(3) 0.2298(2) -0.14599(19) 0.0163(7) Uani 1 1 d . . .
C47 C 0.1444(4) 0.1944(3) -0.2031(3) 0.0223(10) Uani 1 1 d . . .
H65 H 0.1054 0.2449 -0.2387 0.034 Uiso 1 1 calc R . .
H66 H 0.0784 0.1636 -0.1677 0.034 Uiso 1 1 calc R . .
H67 H 0.1939 0.1512 -0.2408 0.034 Uiso 1 1 calc R . .
C48 C 0.3290(4) 0.2755(3) -0.1977(3) 0.0235(10) Uani 1 1 d . . .
H68 H 0.3699 0.2355 -0.2418 0.035 Uiso 1 1 calc R . .
H69 H 0.3914 0.2893 -0.1595 0.035 Uiso 1 1 calc R . .
H70 H 0.2930 0.3321 -0.2261 0.035 Uiso 1 1 calc R . .
C49 C 0.2292(4) 0.2380(3) 0.5050(3) 0.0297(11) Uani 1 1 d . . .
H71 H 0.1585 0.2161 0.4782 0.036 Uiso 0.70(5) 1 calc PR A 1
H72 H 0.2926 0.2566 0.4581 0.036 Uiso 0.70(5) 1 calc PR A 1
H73 H 0.1674 0.2288 0.4636 0.036 Uiso 0.30(5) 1 calc PR A 2
H74 H 0.3099 0.2501 0.4713 0.036 Uiso 0.30(5) 1 calc PR A 2
Cl1A Cl 0.2982(5) 0.1496(4) 0.5736(4) 0.0300(19) Uani 0.70(5) 1 d P A 1
Cl2 Cl 0.17256(12) 0.33284(8) 0.56704(7) 0.0386(3) Uani 1 1 d . A .
Cl1B Cl 0.252(8) 0.1396(18) 0.5741(11) 0.087(10) Uani 0.30(5) 1 d P A 2

loop_
_atom_site_aniso_label
_atom_site_aniso_U_11
_atom_site_aniso_U_22
_atom_site_aniso_U_33
_atom_site_aniso_U_23
_atom_site_aniso_U_13
_atom_site_aniso_U_12
C1 0.0100(19) 0.014(2) 0.0123(19) -0.0005(16) -0.0055(15) -0.0001(15)
C6 0.012(2) 0.020(2) 0.017(2) -0.0004(17) -0.0093(16) -0.0028(16)
C5 0.014(2) 0.017(2) 0.023(2) 0.0030(17) 0.0019(17) -0.0031(17)
C4 0.016(2) 0.018(2) 0.021(2) -0.0042(18) 0.0016(17) 0.0045(17)
C3 0.017(2) 0.017(2) 0.013(2) 0.0015(16) -0.0068(16) 0.0007(16)
C2 0.012(2) 0.016(2) 0.0091(19) 0.0025(16) -0.0046(15) -0.0004(16)
B1 0.018(2) 0.015(2) 0.016(2) -0.0013(19) -0.0030(19) 0.0027(19)
B2 0.016(2) 0.011(2) 0.016(2) 0.0028(18) -0.0070(19) -0.0014(18)
C7 0.020(2) 0.015(2) 0.0106(19) -0.0011(16) -0.0015(16) -0.0001(17)
C12 0.017(2) 0.018(2) 0.0100(19) -0.0073(16) -0.0011(16) 0.0013(17)
C11 0.013(2) 0.022(2) 0.022(2) -0.0029(18) -0.0033(17) 0.0085(17)
C10 0.012(2) 0.023(2) 0.025(2) -0.0028(18) -0.0009(17) -0.0050(17)
C9 0.020(2) 0.016(2) 0.013(2) 0.0013(16) -0.0001(16) -0.0012(17)
C8 0.016(2) 0.016(2) 0.014(2) -0.0001(16) -0.0012(16) -0.0015(16)
C13 0.019(2) 0.015(2) 0.013(2) -0.0030(16) -0.0067(16) -0.0024(16)
C14 0.019(2) 0.015(2) 0.015(2) -0.0046(16) -0.0040(16) -0.0020(17)
C15 0.025(2) 0.017(2) 0.023(2) 0.0005(18) -0.0059(18) -0.0090(18)
C16 0.031(3) 0.014(2) 0.028(2) 0.0041(18) -0.007(2) -0.0020(19)
C17 0.018(2) 0.016(2) 0.027(2) -0.0030(18) -0.0114(18) 0.0049(17)
C18 0.019(2) 0.015(2) 0.018(2) -0.0023(17) -0.0078(17) -0.0010(17)
C19 0.021(2) 0.012(2) 0.0115(19) 0.0047(16) -0.0040(16) -0.0016(16)
C20 0.018(2) 0.012(2) 0.020(2) 0.0046(17) -0.0031(17) -0.0027(16)
C21 0.028(2) 0.016(2) 0.024(2) 0.0016(18) -0.0101(19) -0.0069(18)
C22 0.038(3) 0.013(2) 0.020(2) -0.0008(18) -0.013(2) -0.0025(19)
C23 0.029(2) 0.014(2) 0.017(2) -0.0025(17) -0.0034(18) 0.0009(18)
C24 0.019(2) 0.013(2) 0.014(2) 0.0060(16) -0.0034(16) -0.0014(16)
C25 0.018(2) 0.016(2) 0.018(2) 0.0001(17) -0.0004(17) -0.0036(17)
C26 0.027(2) 0.019(2) 0.023(2) -0.0042(18) 0.0022(18) -0.0055(18)
C27 0.018(2) 0.022(2) 0.024(2) -0.0044(18) -0.0024(17) -0.0027(18)
C28 0.013(2) 0.014(2) 0.021(2) -0.0037(17) -0.0051(16) 0.0068(16)
C29 0.031(3) 0.021(2) 0.019(2) -0.0087(18) -0.0062(18) 0.0049(19)
C30 0.017(2) 0.014(2) 0.039(3) -0.0039(19) -0.0032(19) 0.0043(17)
C31 0.014(2) 0.017(2) 0.027(2) 0.0022(18) -0.0040(17) -0.0029(17)
C32 0.019(2) 0.025(3) 0.040(3) -0.001(2) -0.0044(19) -0.0067(19)
C33 0.027(2) 0.018(2) 0.029(2) 0.0042(19) 0.0024(19) -0.0079(19)
C34 0.017(2) 0.015(2) 0.015(2) 0.0011(16) 0.0023(16) 0.0037(16)
C35 0.021(2) 0.015(2) 0.023(2) 0.0005(17) -0.0038(18) -0.0005(17)
C36 0.029(3) 0.018(2) 0.026(2) -0.0018(19) -0.0014(19) 0.0023(19)
F1 0.0182(12) 0.0203(13) 0.0145(11) 0.0019(9) -0.0023(9) -0.0016(9)
F2 0.0199(12) 0.0184(13) 0.0163(12) -0.0019(10) -0.0038(9) 0.0008(9)
S1 0.0282(6) 0.0290(7) 0.0231(6) 0.0018(5) -0.0036(5) -0.0125(5)
N1 0.028(2) 0.042(3) 0.028(2) 0.0056(18) -0.0056(17) -0.0113(18)
C37 0.041(3) 0.042(3) 0.053(3) 0.001(3) -0.028(3) -0.014(2)
C38 0.047(3) 0.056(4) 0.031(3) 0.009(3) -0.007(2) -0.016(3)
N2 0.0198(19) 0.020(2) 0.0235(19) -0.0001(15) -0.0056(15) -0.0017(15)
C39 0.035(3) 0.019(3) 0.047(3) 0.001(2) -0.009(2) -0.002(2)
C40 0.026(2) 0.033(3) 0.023(2) -0.002(2) -0.0046(19) 0.000(2)
N3 0.067(3) 0.020(2) 0.039(2) 0.0039(18) -0.012(2) -0.011(2)
C41 0.086(5) 0.047(4) 0.035(3) -0.015(3) -0.008(3) 0.032(3)
C42 0.150(7) 0.042(4) 0.061(4) 0.029(3) -0.071(4) -0.059(4)
S2 0.0228(6) 0.0141(5) 0.0124(5) -0.0015(4) -0.0020(4) 0.0018(4)
N4 0.035(2) 0.021(2) 0.0152(18) -0.0015(15) -0.0079(15) -0.0017(16)
C43 0.067(4) 0.029(3) 0.016(2) -0.010(2) -0.001(2) -0.020(2)
C44 0.047(3) 0.042(3) 0.034(3) 0.003(2) -0.026(2) -0.004(2)
N5 0.024(2) 0.021(2) 0.0215(19) 0.0002(15) 0.0026(15) 0.0023(15)
C45 0.039(3) 0.023(3) 0.030(3) 0.005(2) 0.005(2) -0.005(2)
C46 0.021(2) 0.043(3) 0.031(3) -0.007(2) 0.0065(19) -0.001(2)
N6 0.0190(18) 0.0160(18) 0.0149(17) -0.0049(14) -0.0026(14) -0.0034(14)
C47 0.024(2) 0.023(2) 0.021(2) -0.0074(18) -0.0003(18) -0.0059(18)
C48 0.025(2) 0.024(2) 0.022(2) -0.0062(19) 0.0030(18) -0.0072(19)
C49 0.042(3) 0.021(3) 0.024(2) -0.0037(19) 0.003(2) 0.004(2)
Cl1A 0.048(4) 0.0222(16) 0.0159(16) 0.0032(10) 0.0008(14) 0.0101(11)
Cl2 0.0603(8) 0.0227(6) 0.0271(6) -0.0024(5) 0.0147(6) 0.0058(6)
Cl1B 0.18(3) 0.033(5) 0.031(4) 0.013(3) 0.029(8) 0.030(11)

loop_
_atom_type_symbol
_atom_type_description
_atom_type_scat_dispersion_real
_atom_type_scat_dispersion_imag
_atom_type_scat_source
C C 0.0033 0.0016 'International Tables Vol C Tables 4.2.6.8 and 6.1.1.4'
H H 0.0000 0.0000 'International Tables Vol C Tables 4.2.6.8 and 6.1.1.4'
B B 0.0013 0.0007 'International Tables Vol C Tables 4.2.6.8 and 6.1.1.4'
N N 0.0061 0.0033 'International Tables Vol C Tables 4.2.6.8 and 6.1.1.4'
F F 0.0171 0.0103 'International Tables Vol C Tables 4.2.6.8 and 6.1.1.4'
S S 0.1246 0.1234 'International Tables Vol C Tables 4.2.6.8 and 6.1.1.4'
Cl Cl 0.1484 0.1585 'International Tables Vol C Tables 4.2.6.8 and 6.1.1.4'

loop_
_geom_angle_atom_site_label_1
_geom_angle_atom_site_label_2
_geom_angle_atom_site_label_3
_geom_angle
C6 C1 C2 120.1(3)
C6 C1 B1 119.5(3)
C2 C1 B1 120.4(3)
C5 C6 C1 119.1(4)
C5 C6 C25 120.6(3)
C1 C6 C25 120.3(3)
C4 C5 C6 120.9(3)
C5 C4 C3 121.4(4)
C4 C3 C2 118.7(4)
C4 C3 C34 121.2(3)
C2 C3 C34 120.0(3)
C3 C2 C1 119.8(3)
C3 C2 B2 119.8(3)
C1 C2 B2 120.4(3)
F2 B1 C13 109.3(3)
F2 B1 C7 109.5(3)
C13 B1 C7 109.5(3)
F2 B1 C1 108.6(3)
C13 B1 C1 108.6(3)
C7 B1 C1 111.3(3)
F1 B2 C8 109.6(3)
F1 B2 C19 109.6(3)
C8 B2 C19 108.5(3)
F1 B2 C2 108.5(3)
C8 B2 C2 111.8(3)
C19 B2 C2 108.8(3)
C8 C7 C12 119.9(3)
C8 C7 B1 120.8(3)
C12 C7 B1 119.3(3)
C11 C12 C7 118.3(4)
C11 C12 C28 122.0(3)
C7 C12 C28 119.7(3)
C10 C11 C12 121.8(4)
C11 C10 C9 121.5(4)
C10 C9 C8 118.4(4)
C10 C9 C31 121.7(3)
C8 C9 C31 119.8(3)
C7 C8 C9 120.0(4)
C7 C8 B2 120.5(3)
C9 C8 B2 119.4(3)
C14 C13 C18 117.6(3)
C14 C13 B1 121.4(3)
C18 C13 B1 120.9(3)
C15 C14 C13 120.9(4)
C15 C14 C25 121.5(3)
C13 C14 C25 117.6(3)
C16 C15 C14 120.5(4)
C15 C16 C17 119.5(4)
C16 C17 C18 121.6(4)
C17 C18 C13 119.9(3)
C17 C18 C28 122.0(4)
C13 C18 C28 118.1(3)
C20 C19 C24 118.4(3)
C20 C19 B2 120.7(3)
C24 C19 B2 120.5(3)
C21 C20 C19 119.7(4)
C21 C20 C31 121.9(3)
C19 C20 C31 118.3(3)
C22 C21 C20 120.9(4)
C23 C22 C21 120.3(4)
C22 C23 C24 120.3(4)
C23 C24 C19 120.3(3)
C23 C24 C34 121.2(3)
C19 C24 C34 118.4(3)
C6 C25 C26 111.9(3)
C6 C25 C14 111.6(3)
C26 C25 C14 111.8(3)
C6 C25 C27 107.9(3)
C26 C25 C27 106.1(3)
C14 C25 C27 107.2(3)
C12 C28 C30 111.7(3)
C12 C28 C18 111.9(3)
C30 C28 C18 111.3(3)
C12 C28 C29 107.7(3)
C30 C28 C29 106.5(3)
C18 C28 C29 107.5(3)
C9 C31 C32 112.5(3)
C9 C31 C20 110.1(3)
C32 C31 C20 111.5(3)
C9 C31 C33 107.9(3)
C32 C31 C33 106.4(3)
C20 C31 C33 108.2(3)
C36 C34 C3 112.1(3)
C36 C34 C24 112.1(3)
C3 C34 C24 110.3(3)
C36 C34 C35 106.1(3)
C3 C34 C35 108.5(3)
C24 C34 C35 107.5(3)
N3 S1 N1 115.1(2)
N3 S1 N2 98.94(19)
N1 S1 N2 98.72(18)
C37 N1 C38 114.9(4)
C37 N1 S1 115.6(3)
C38 N1 S1 122.2(3)
C39 N2 C40 110.4(3)
C39 N2 S1 114.2(3)
C40 N2 S1 112.1(3)
C41 N3 C42 117.8(5)
C41 N3 S1 124.3(3)
C42 N3 S1 115.8(4)
N4 S2 N5 116.16(18)
N4 S2 N6 99.05(17)
N5 S2 N6 99.03(17)
C44 N4 C43 113.4(3)
C44 N4 S2 122.7(3)
C43 N4 S2 112.3(3)
C46 N5 C45 114.8(3)
C46 N5 S2 113.9(3)
C45 N5 S2 122.9(3)
C47 N6 C48 110.6(3)
C47 N6 S2 113.0(2)
C48 N6 S2 113.3(3)
Cl1B C49 Cl1A 17(3)
Cl1B C49 Cl2 110.0(6)
Cl1A C49 Cl2 109.5(3)

loop_
_geom_bond_atom_site_label_1
_geom_bond_atom_site_label_2
_geom_bond_distance
C1 C6 1.402(5)
C1 C2 1.421(5)
C1 B1 1.633(6)
C6 C5 1.389(5)
C6 C25 1.531(5)
C5 C4 1.384(5)
C4 C3 1.393(5)
C3 C2 1.409(5)
C3 C34 1.535(5)
C2 B2 1.633(5)
B1 F2 1.498(5)
B1 C13 1.622(6)
B1 C7 1.631(6)
B2 F1 1.492(5)
B2 C8 1.621(6)
B2 C19 1.628(6)
C7 C8 1.415(5)
C7 C12 1.423(5)
C12 C11 1.390(5)
C12 C28 1.528(5)
C11 C10 1.371(5)
C10 C9 1.393(5)
C9 C8 1.419(5)
C9 C31 1.531(5)
C13 C14 1.417(5)
C13 C18 1.419(5)
C14 C15 1.388(5)
C14 C25 1.545(5)
C15 C16 1.380(6)
C16 C17 1.383(6)
C17 C18 1.385(5)
C18 C28 1.547(5)
C19 C20 1.413(5)
C19 C24 1.415(5)
C20 C21 1.396(5)
C20 C31 1.541(5)
C21 C22 1.381(6)
C22 C23 1.379(5)
C23 C24 1.397(5)
C24 C34 1.548(5)
C25 C26 1.534(5)
C25 C27 1.550(5)
C28 C30 1.541(5)
C28 C29 1.548(5)
C31 C32 1.536(5)
C31 C33 1.567(5)
C34 C36 1.534(5)
C34 C35 1.554(5)
S1 N3 1.620(4)
S1 N1 1.628(4)
S1 N2 1.664(3)
N1 C37 1.467(5)
N1 C38 1.471(6)
N2 C39 1.481(5)
N2 C40 1.492(5)
N3 C41 1.468(7)
N3 C42 1.471(6)
S2 N4 1.617(3)
S2 N5 1.627(3)
S2 N6 1.682(3)
N4 C44 1.472(6)
N4 C43 1.486(5)
N5 C46 1.478(5)
N5 C45 1.478(5)
N6 C47 1.472(5)
N6 C48 1.476(5)
C49 Cl1B 1.756(16)
C49 Cl1A 1.774(7)
C49 Cl2 1.783(4)
